data_4070480
loop_
_publ_author_name
'Gl\"ockner, Andreas'
'Tamm, Matthias'
'Arif, Atta M.'
'Ernst, Richard D.'

_publ_section_title
;
 A New Versatile Approach to Substituted
 Cyclopentadienyl&#x2212;Cycloheptatrienyl Complexes of Zirconium
 (Trozircenes)
;
_journal_issue 24
_journal_name_full Organometallics
_journal_page_first 7041
_journal_paper_doi 10.1021/om900847y
_journal_volume 28
_journal_year 2009
_chemical_formula_moiety 'C16 H14 Zr'
_chemical_formula_sum 'C16 H14 Zr'
_chemical_formula_weight 297.49
_chemical_name_systematic
; 
 ? 
;
_space_group_IT_number 14
_symmetry_cell_setting monoclinic
_symmetry_space_group_name_Hall '-P 2yn'
_symmetry_space_group_name_H-M 'P 1 21/n 1'
_atom_sites_solution_hydrogens geom
_atom_sites_solution_primary direct
_atom_sites_solution_secondary difmap
_audit_creation_method SHELXL-97
_cell_angle_alpha 90.00
_cell_angle_beta 105.1948(18)
_cell_angle_gamma 90.00
_cell_formula_units_Z 2
_cell_length_a 6.9203(2)
_cell_length_b 8.3288(3)
_cell_length_c 11.0045(3)
_cell_measurement_reflns_used 1320
_cell_measurement_temperature 150(1)
_cell_measurement_theta_max 27.458
_cell_measurement_theta_min 1.018
_cell_volume 612.10(3)
_computing_cell_refinement DENZO-SMN
_computing_data_collection 'Nonius COLLECT'
_computing_data_reduction DENZO-SMN
_computing_molecular_graphics 'WinGX, Ortep3'
_computing_structure_refinement 'SHELXL-97 (Sheldrick, 1997)'
_computing_structure_solution SIR97
_diffrn_ambient_temperature 150(2)
_diffrn_measured_fraction_theta_full 0.998
_diffrn_measured_fraction_theta_max 0.998
_diffrn_measurement_device_type 'Nonius KappaCCD difrractometer'
_diffrn_measurement_method 'Phi and Omega scan'
_diffrn_radiation_monochromator graphite
_diffrn_radiation_source 'fine-focus sealed tube'
_diffrn_radiation_type MoK\a
_diffrn_radiation_wavelength 0.71073
_diffrn_reflns_av_R_equivalents 0.0156
_diffrn_reflns_av_sigmaI/netI 0.0289
_diffrn_reflns_limit_h_max 8
_diffrn_reflns_limit_h_min -8
_diffrn_reflns_limit_k_max 10
_diffrn_reflns_limit_k_min -9
_diffrn_reflns_limit_l_max 14
_diffrn_reflns_limit_l_min -14
_diffrn_reflns_number 2383
_diffrn_reflns_theta_full 27.48
_diffrn_reflns_theta_max 27.48
_diffrn_reflns_theta_min 3.84
_exptl_absorpt_coefficient_mu 0.870
_exptl_absorpt_correction_T_max 0.8806
_exptl_absorpt_correction_T_min 0.8118
_exptl_absorpt_correction_type multi-scan
_exptl_absorpt_process_details 'DENZO-SMN (Otwinowski & Minor, 1997)'
_exptl_crystal_colour purple
_exptl_crystal_density_diffrn 1.614
_exptl_crystal_density_method 'not measured'
_exptl_crystal_description prism
_exptl_crystal_F_000 300
_exptl_crystal_size_max 0.25
_exptl_crystal_size_mid 0.18
_exptl_crystal_size_min 0.15
_refine_diff_density_max 0.192
_refine_diff_density_min -0.293
_refine_diff_density_rms 0.048
_refine_ls_extinction_coef 0.043(4)
_refine_ls_extinction_expression Fc^*^=kFc[1+0.001xFc^2^\l^3^/sin(2\q)]^-1/4^
_refine_ls_extinction_method SHELXL
_refine_ls_goodness_of_fit_ref 1.156
_refine_ls_hydrogen_treatment constr
_refine_ls_matrix_type full
_refine_ls_number_parameters 156
_refine_ls_number_reflns 1396
_refine_ls_number_restraints 0
_refine_ls_restrained_S_all 1.156
_refine_ls_R_factor_all 0.0313
_refine_ls_R_factor_gt 0.0272
_refine_ls_shift/su_max 0.001
_refine_ls_shift/su_mean 0.000
_refine_ls_structure_factor_coef Fsqd
_refine_ls_weighting_details 'calc w=1/[\s^2^(Fo^2^)+(0.0000P)^2^+0.3946P] where P=(Fo^2^+2Fc^2^)/3'
_refine_ls_weighting_scheme calc
_refine_ls_wR_factor_gt 0.0612
_refine_ls_wR_factor_ref 0.0625
_reflns_number_gt 1280
_reflns_number_total 1396
_reflns_threshold_expression >2sigma(I)
_cod_data_source_file om900847y_si_001.cif
_cod_data_source_block rde170
_cod_depositor_comments
;
The following automatic conversions were performed:

'_exptl_absorpt_correction_type' value 'Multi-scan' changed to
'multi-scan' according to
/home/saulius/struct/CIF-dictionaries/cif_core.dic dictionary named
'cif_core.dic' version 2.4.2 from 2011-04-26.

Automatic conversion script
Id: cif_fix_values 1715 2011-07-08 13:25:40Z adriana 
;
_cod_original_sg_symbol_Hall -P_2yn
_cod_original_sg_symbol_H-M P21/n
_cod_database_code 4070480

loop_
_symmetry_equiv_pos_as_xyz
'x, y, z'
'-x+1/2, y+1/2, -z+1/2'
'-x, -y, -z'
'x-1/2, -y-1/2, z-1/2'

loop_
_atom_site_label
_atom_site_type_symbol
_atom_site_fract_x
_atom_site_fract_y
_atom_site_fract_z
_atom_site_U_iso_or_equiv
_atom_site_adp_type
_atom_site_occupancy
_atom_site_symmetry_multiplicity
_atom_site_calc_flag
_atom_site_refinement_flags
_atom_site_disorder_assembly
_atom_site_disorder_group
Zr1 Zr 0.05040(5) 0.52448(4) 0.44726(3) 0.02454(15) Uani 0.50 1 d P A -1
C1 C -0.0572(8) 0.7742(6) 0.4909(5) 0.0367(12) Uani 0.50 1 d P A -1
H1 H -0.0477 0.8342 0.5657 0.044 Uiso 0.50 1 calc PR A -1
C2 C 0.1027(15) 0.7978(11) 0.4349(8) 0.035(2) Uani 0.50 1 d P A -1
H2 H 0.2047 0.8695 0.4777 0.041 Uiso 0.50 1 calc PR A -1
C3 C 0.1301(9) 0.7283(7) 0.3236(7) 0.0311(13) Uani 0.50 1 d P A -1
H3 H 0.2471 0.7607 0.3003 0.037 Uiso 0.50 1 calc PR A -1
C4 C 0.0033(12) 0.6142(8) 0.2405(5) 0.0352(14) Uani 0.50 1 d P A -1
H4 H 0.0479 0.5792 0.1703 0.042 Uiso 0.50 1 calc PR A -1
C5 C -0.1792(10) 0.5490(8) 0.2520(6) 0.0380(15) Uani 0.50 1 d P A -1
H5 H -0.2428 0.4759 0.1876 0.046 Uiso 0.50 1 calc PR A -1
C6 C -0.2794(11) 0.5771(9) 0.3451(7) 0.0416(16) Uani 0.50 1 d P A -1
H6 H -0.4020 0.5204 0.3337 0.050 Uiso 0.50 1 calc PR A -1
C7 C -0.2285(8) 0.6758(6) 0.4535(4) 0.0409(11) Uani 0.50 1 d P A -1
H7 H -0.3179 0.6759 0.5059 0.049 Uiso 0.50 1 calc PR A -1
C8 C 0.1629(6) 0.3898(4) 0.6628(3) 0.0223(7) Uani 0.50 1 d P A -1
C9 C 0.3357(9) 0.4221(8) 0.6198(6) 0.0277(12) Uani 0.50 1 d P A -1
H9 H 0.4395 0.4959 0.6561 0.033 Uiso 0.50 1 calc PR A -1
C10 C 0.3249(6) 0.3244(4) 0.5132(4) 0.0293(8) Uani 0.50 1 d P A -1
H10 H 0.4242 0.3188 0.4679 0.035 Uiso 0.50 1 calc PR A -1
C11 C 0.1425(7) 0.2358(5) 0.4838(4) 0.0240(9) Uani 0.50 1 d P A -1
H11 H 0.0962 0.1649 0.4147 0.029 Uiso 0.50 1 calc PR A -1
C12 C 0.0427(5) 0.2739(4) 0.5782(4) 0.0216(7) Uani 0.50 1 d P A -1
C13 C -0.1370(14) 0.2198(11) 0.6019(7) 0.0282(16) Uani 0.50 1 d P A -1
H13 H -0.2180 0.1434 0.5474 0.034 Uiso 0.50 1 calc PR A -1
C14 C -0.1940(9) 0.2770(8) 0.7030(6) 0.0325(13) Uani 0.50 1 d P A -1
H14 H -0.3150 0.2398 0.7187 0.039 Uiso 0.50 1 calc PR A -1
C15 C -0.0759(9) 0.3908(7) 0.7850(5) 0.0338(13) Uani 0.50 1 d P A -1
H15 H -0.1181 0.4277 0.8556 0.041 Uiso 0.50 1 calc PR A -1
C16 C 0.0976(10) 0.4491(8) 0.7649(6) 0.0280(13) Uani 0.50 1 d P A -1
H16 H 0.1731 0.5285 0.8191 0.034 Uiso 0.50 1 calc PR A -1

loop_
_atom_site_aniso_label
_atom_site_aniso_U_11
_atom_site_aniso_U_22
_atom_site_aniso_U_33
_atom_site_aniso_U_23
_atom_site_aniso_U_13
_atom_site_aniso_U_12
Zr1 0.0302(2) 0.01651(18) 0.0231(2) 0.00628(12) 0.00032(13) 0.00376(13)
C1 0.049(4) 0.031(2) 0.028(3) 0.000(2) 0.005(2) 0.013(2)
C2 0.047(5) 0.017(2) 0.029(4) 0.002(3) -0.009(3) -0.005(3)
C3 0.026(3) 0.030(2) 0.037(4) 0.015(2) 0.007(2) 0.000(2)
C4 0.050(5) 0.035(3) 0.020(2) 0.005(2) 0.007(2) 0.001(3)
C5 0.048(4) 0.029(2) 0.026(3) 0.001(2) -0.009(3) -0.009(3)
C6 0.033(4) 0.040(3) 0.043(4) 0.014(3) -0.006(3) -0.008(3)
C7 0.040(3) 0.043(3) 0.044(3) 0.018(2) 0.019(2) 0.017(2)
C8 0.0210(18) 0.0183(16) 0.0231(19) 0.0057(14) -0.0021(14) 0.0008(14)
C9 0.017(3) 0.027(2) 0.032(3) 0.004(2) -0.0059(18) -0.0053(19)
C10 0.0261(19) 0.0302(19) 0.0303(19) 0.0082(15) 0.0048(16) 0.0074(16)
C11 0.036(3) 0.0133(16) 0.021(2) -0.0007(15) 0.0038(18) 0.0039(18)
C12 0.0263(18) 0.0174(15) 0.0189(16) 0.0034(14) 0.0021(14) 0.0032(14)
C13 0.027(3) 0.028(3) 0.026(4) 0.003(3) 0.001(3) -0.006(2)
C14 0.029(3) 0.031(2) 0.040(3) 0.006(2) 0.016(2) -0.004(2)
C15 0.044(4) 0.027(2) 0.033(3) 0.0014(19) 0.016(2) 0.002(2)
C16 0.034(4) 0.025(2) 0.022(2) 0.0023(18) 0.002(3) 0.000(3)

loop_
_atom_type_symbol
_atom_type_description
_atom_type_scat_dispersion_real
_atom_type_scat_dispersion_imag
_atom_type_scat_source
C C 0.0033 0.0016 'International Tables Vol C Tables 4.2.6.8 and 6.1.1.4'
H H 0.0000 0.0000 'International Tables Vol C Tables 4.2.6.8 and 6.1.1.4'
Zr Zr -2.9673 0.5597 'International Tables Vol C Tables 4.2.6.8 and 6.1.1.4'

loop_
_geom_angle_atom_site_label_1
_geom_angle_atom_site_label_2
_geom_angle_atom_site_label_3
_geom_angle
C1 Zr1 C6 66.2(2)
C1 Zr1 C2 35.7(2)
C6 Zr1 C2 86.3(3)
C1 Zr1 C7 35.53(18)
C6 Zr1 C7 35.6(2)
C2 Zr1 C7 67.2(3)
C1 Zr1 C5 86.2(2)
C6 Zr1 C5 35.2(2)
C2 Zr1 C5 86.5(3)
C7 Zr1 C5 66.9(2)
C1 Zr1 C3 66.6(2)
C6 Zr1 C3 86.1(2)
C2 Zr1 C3 35.39(19)
C7 Zr1 C3 87.00(19)
C5 Zr1 C3 66.7(2)
C1 Zr1 C4 86.8(2)
C6 Zr1 C4 66.2(2)
C2 Zr1 C4 67.2(3)
C7 Zr1 C4 87.1(2)
C5 Zr1 C4 35.25(19)
C3 Zr1 C4 36.1(3)
C1 Zr1 C10 143.94(16)
C6 Zr1 C10 148.4(2)
C2 Zr1 C10 123.8(3)
C7 Zr1 C10 158.81(13)
C5 Zr1 C10 127.84(19)
C3 Zr1 C10 112.25(18)
C4 Zr1 C10 113.5(2)
C1 Zr1 C11 157.04(15)
C6 Zr1 C11 116.1(2)
C2 Zr1 C11 157.0(3)
C7 Zr1 C11 134.29(15)
C5 Zr1 C11 108.5(2)
C3 Zr1 C11 135.0(2)
C4 Zr1 C11 115.50(19)
C10 Zr1 C11 33.23(14)
C1 Zr1 C9 112.5(2)
C6 Zr1 C9 156.55(16)
C2 Zr1 C9 106.0(3)
C7 Zr1 C9 131.24(17)
C5 Zr1 C9 160.7(2)
C3 Zr1 C9 115.5(2)
C4 Zr1 C9 136.8(2)
C10 Zr1 C9 32.91(17)
C11 Zr1 C9 55.36(19)
C1 Zr1 C12 124.54(14)
C6 Zr1 C12 105.47(18)
C2 Zr1 C12 150.1(2)
C7 Zr1 C12 106.72(14)
C5 Zr1 C12 119.03(19)
C3 Zr1 C12 166.25(17)
C4 Zr1 C12 142.8(2)
C10 Zr1 C12 54.08(13)
C11 Zr1 C12 32.86(11)
C9 Zr1 C12 54.59(17)
C1 Zr1 C8 103.87(16)
C6 Zr1 C8 123.90(15)
C2 Zr1 C8 118.2(2)
C7 Zr1 C8 105.34(14)
C5 Zr1 C8 150.00(19)
C3 Zr1 C8 143.23(19)
C4 Zr1 C8 167.48(19)
C10 Zr1 C8 53.94(13)
C11 Zr1 C8 54.81(13)
C9 Zr1 C8 32.65(13)
C12 Zr1 C8 32.90(12)
C7 C1 C2 130.3(6)
C7 C1 Zr1 73.0(3)
C2 C1 Zr1 72.7(4)
C7 C1 H1 114.8
C2 C1 H1 114.8
Zr1 C1 H1 134.7
C3 C2 C1 128.3(8)
C3 C2 Zr1 72.9(5)
C1 C2 Zr1 71.7(4)
C3 C2 H2 115.9
C1 C2 H2 115.9
Zr1 C2 H2 134.2
C2 C3 C4 128.4(7)
C2 C3 Zr1 71.7(5)
C4 C3 Zr1 72.1(3)
C2 C3 H3 115.8
C4 C3 H3 115.8
Zr1 C3 H3 135.5
C5 C4 C3 127.3(6)
C5 C4 Zr1 71.9(4)
C3 C4 Zr1 71.8(3)
C5 C4 H4 116.3
C3 C4 H4 116.3
Zr1 C4 H4 134.6
C6 C5 C4 128.9(6)
C6 C5 Zr1 71.8(4)
C4 C5 Zr1 72.9(3)
C6 C5 H5 115.5
C4 C5 H5 115.5
Zr1 C5 H5 134.8
C5 C6 C7 130.7(6)
C5 C6 Zr1 73.0(4)
C7 C6 Zr1 72.8(3)
C5 C6 H6 114.6
C7 C6 H6 114.6
Zr1 C6 H6 134.9
C1 C7 C6 126.0(5)
C1 C7 Zr1 71.5(3)
C6 C7 Zr1 71.6(4)
C1 C7 H7 117.0
C6 C7 H7 117.0
Zr1 C7 H7 134.2
C16 C8 C9 132.3(5)
C16 C8 C12 119.9(4)
C9 C8 C12 107.7(4)
C16 C8 Zr1 120.3(3)
C9 C8 Zr1 71.7(3)
C12 C8 Zr1 73.18(19)
C10 C9 C8 107.5(5)
C10 C9 Zr1 72.9(3)
C8 C9 Zr1 75.7(3)
C10 C9 H9 126.2
C8 C9 H9 126.2
Zr1 C9 H9 117.2
C9 C10 C11 109.7(4)
C9 C10 Zr1 74.1(3)
C11 C10 Zr1 73.6(2)
C9 C10 H10 125.1
C11 C10 H10 125.1
Zr1 C10 H10 118.9
C10 C11 C12 106.8(4)
C10 C11 Zr1 73.2(2)
C12 C11 Zr1 75.5(2)
C10 C11 H11 126.6
C12 C11 H11 126.6
Zr1 C11 H11 116.9
C13 C12 C11 133.1(5)
C13 C12 C8 118.8(5)
C11 C12 C8 108.1(3)
C13 C12 Zr1 121.2(4)
C11 C12 Zr1 71.6(2)
C8 C12 Zr1 73.92(19)
C14 C13 C12 119.9(7)
C14 C13 H13 120.1
C12 C13 H13 120.1
C13 C14 C15 120.9(6)
C13 C14 H14 119.5
C15 C14 H14 119.5
C16 C15 C14 121.5(5)
C16 C15 H15 119.3
C14 C15 H15 119.3
C15 C16 C8 119.0(5)
C15 C16 H16 120.5
C8 C16 H16 120.5

loop_
_geom_bond_atom_site_label_1
_geom_bond_atom_site_label_2
_geom_bond_distance
Zr1 C1 2.302(5)
Zr1 C6 2.306(7)
Zr1 C2 2.315(9)
Zr1 C7 2.321(4)
Zr1 C5 2.323(6)
Zr1 C3 2.331(6)
Zr1 C4 2.335(5)
Zr1 C10 2.488(4)
Zr1 C11 2.493(4)
Zr1 C9 2.503(6)
Zr1 C12 2.544(3)
Zr1 C8 2.554(3)
C1 C7 1.411(7)
C1 C2 1.414(10)
C1 H1 0.9500
C2 C3 1.412(8)
C2 H2 0.9500
C3 C4 1.445(10)
C3 H3 0.9500
C4 C5 1.410(7)
C4 H4 0.9500
C5 C6 1.400(9)
C5 H5 0.9500
C6 C7 1.415(9)
C6 H6 0.9500
C7 H7 0.9500
C8 C16 1.406(7)
C8 C9 1.422(6)
C8 C12 1.444(5)
C9 C10 1.414(7)
C9 H9 0.9500
C10 C11 1.424(6)
C10 H10 0.9500
C11 C12 1.426(5)
C11 H11 0.9500
C12 C13 1.410(10)
C13 C14 1.361(7)
C13 H13 0.9500
C14 C15 1.412(10)
C14 H14 0.9500
C15 C16 1.366(7)
C15 H15 0.9500
C16 H16 0.9500

loop_
_geom_torsion_atom_site_label_1
_geom_torsion_atom_site_label_2
_geom_torsion_atom_site_label_3
_geom_torsion_atom_site_label_4
_geom_torsion
C6 Zr1 C1 C7 24.2(3)
C2 Zr1 C1 C7 143.6(6)
C5 Zr1 C1 C7 54.3(3)
C3 Zr1 C1 C7 120.5(3)
C4 Zr1 C1 C7 89.6(3)
C10 Zr1 C1 C7 -143.4(3)
C11 Zr1 C1 C7 -77.0(6)
C9 Zr1 C1 C7 -130.3(3)
C12 Zr1 C1 C7 -68.7(3)
C8 Zr1 C1 C7 -97.1(3)
C6 Zr1 C1 C2 -119.4(5)
C7 Zr1 C1 C2 -143.6(6)
C5 Zr1 C1 C2 -89.3(5)
C3 Zr1 C1 C2 -23.1(5)
C4 Zr1 C1 C2 -54.0(5)
C10 Zr1 C1 C2 73.1(5)
C11 Zr1 C1 C2 139.4(5)
C9 Zr1 C1 C2 86.1(5)
C12 Zr1 C1 C2 147.7(4)
C8 Zr1 C1 C2 119.3(5)
C7 C1 C2 C3 0.9(13)
Zr1 C1 C2 C3 49.1(8)
C7 C1 C2 Zr1 -48.1(6)
C1 Zr1 C2 C3 -141.7(8)
C6 Zr1 C2 C3 -88.6(5)
C7 Zr1 C2 C3 -119.7(5)
C5 Zr1 C2 C3 -53.3(5)
C4 Zr1 C2 C3 -22.8(4)
C10 Zr1 C2 C3 81.0(5)
C11 Zr1 C2 C3 78.9(8)
C9 Zr1 C2 C3 111.8(5)
C12 Zr1 C2 C3 156.4(3)
C8 Zr1 C2 C3 144.6(4)
C6 Zr1 C2 C1 53.1(4)
C7 Zr1 C2 C1 22.0(4)
C5 Zr1 C2 C1 88.3(4)
C3 Zr1 C2 C1 141.7(8)
C4 Zr1 C2 C1 118.8(5)
C10 Zr1 C2 C1 -137.3(4)
C11 Zr1 C2 C1 -139.4(5)
C9 Zr1 C2 C1 -106.6(4)
C12 Zr1 C2 C1 -61.9(7)
C8 Zr1 C2 C1 -73.8(5)
C1 C2 C3 C4 -1.0(14)
Zr1 C2 C3 C4 47.6(7)
C1 C2 C3 Zr1 -48.6(8)
C1 Zr1 C3 C2 23.2(5)
C6 Zr1 C3 C2 89.0(5)
C7 Zr1 C3 C2 53.3(5)
C5 Zr1 C3 C2 119.4(6)
C4 Zr1 C3 C2 142.6(7)
C10 Zr1 C3 C2 -117.6(5)
C11 Zr1 C3 C2 -147.2(5)
C9 Zr1 C3 C2 -81.6(5)
C12 Zr1 C3 C2 -122.9(9)
C8 Zr1 C3 C2 -58.6(6)
C1 Zr1 C3 C4 -119.4(4)
C6 Zr1 C3 C4 -53.6(4)
C2 Zr1 C3 C4 -142.6(7)
C7 Zr1 C3 C4 -89.3(4)
C5 Zr1 C3 C4 -23.2(4)
C10 Zr1 C3 C4 99.9(4)
C11 Zr1 C3 C4 70.2(4)
C9 Zr1 C3 C4 135.8(4)
C12 Zr1 C3 C4 94.5(9)
C8 Zr1 C3 C4 158.9(3)
C2 C3 C4 C5 1.1(11)
Zr1 C3 C4 C5 48.5(6)
C2 C3 C4 Zr1 -47.4(7)
C1 Zr1 C4 C5 -87.9(4)
C6 Zr1 C4 C5 -22.5(4)
C2 Zr1 C4 C5 -118.7(4)
C7 Zr1 C4 C5 -52.4(4)
C3 Zr1 C4 C5 -141.2(6)
C10 Zr1 C4 C5 122.9(4)
C11 Zr1 C4 C5 86.3(4)
C9 Zr1 C4 C5 152.0(4)
C12 Zr1 C4 C5 61.9(5)
C8 Zr1 C4 C5 123.4(10)
C1 Zr1 C4 C3 53.2(4)
C6 Zr1 C4 C3 118.6(4)
C2 Zr1 C4 C3 22.5(4)
C7 Zr1 C4 C3 88.8(4)
C5 Zr1 C4 C3 141.2(6)
C10 Zr1 C4 C3 -95.9(4)
C11 Zr1 C4 C3 -132.5(4)
C9 Zr1 C4 C3 -66.8(5)
C12 Zr1 C4 C3 -157.0(3)
C8 Zr1 C4 C3 -95.4(10)
C3 C4 C5 C6 -0.6(11)
Zr1 C4 C5 C6 47.9(7)
C3 C4 C5 Zr1 -48.5(6)
C1 Zr1 C5 C6 -52.7(4)
C2 Zr1 C5 C6 -88.5(5)
C7 Zr1 C5 C6 -21.8(4)
C3 Zr1 C5 C6 -118.8(5)
C4 Zr1 C5 C6 -142.5(6)
C10 Zr1 C5 C6 140.3(4)
C11 Zr1 C5 C6 109.3(4)
C9 Zr1 C5 C6 140.2(7)
C12 Zr1 C5 C6 75.1(5)
C8 Zr1 C5 C6 58.7(6)
C1 Zr1 C5 C4 89.8(4)
C6 Zr1 C5 C4 142.5(6)
C2 Zr1 C5 C4 54.1(4)
C7 Zr1 C5 C4 120.7(4)
C3 Zr1 C5 C4 23.7(4)
C10 Zr1 C5 C4 -77.1(4)
C11 Zr1 C5 C4 -108.2(4)
C9 Zr1 C5 C4 -77.3(7)
C12 Zr1 C5 C4 -142.4(3)
C8 Zr1 C5 C4 -158.8(3)
C4 C5 C6 C7 -0.5(12)
Zr1 C5 C6 C7 47.8(7)
C4 C5 C6 Zr1 -48.3(7)
C1 Zr1 C6 C5 119.8(5)
C2 Zr1 C6 C5 89.2(4)
C7 Zr1 C6 C5 144.0(6)
C3 Zr1 C6 C5 53.8(4)
C4 Zr1 C6 C5 22.6(4)
C10 Zr1 C6 C5 -74.2(5)
C11 Zr1 C6 C5 -85.4(4)
C9 Zr1 C6 C5 -148.0(6)
C12 Zr1 C6 C5 -118.8(4)
C8 Zr1 C6 C5 -149.0(4)
C1 Zr1 C6 C7 -24.1(3)
C2 Zr1 C6 C7 -54.8(3)
C5 Zr1 C6 C7 -144.0(6)
C3 Zr1 C6 C7 -90.2(4)
C4 Zr1 C6 C7 -121.4(4)
C10 Zr1 C6 C7 141.8(3)
C11 Zr1 C6 C7 130.6(3)
C9 Zr1 C6 C7 68.0(9)
C12 Zr1 C6 C7 97.2(3)
C8 Zr1 C6 C7 67.0(4)
C2 C1 C7 C6 -1.1(9)
Zr1 C1 C7 C6 -49.1(5)
C2 C1 C7 Zr1 48.0(6)
C5 C6 C7 C1 1.1(10)
Zr1 C6 C7 C1 49.1(5)
C5 C6 C7 Zr1 -47.9(7)
C6 Zr1 C7 C1 -139.9(5)
C2 Zr1 C7 C1 -22.1(3)
C5 Zr1 C7 C1 -118.3(3)
C3 Zr1 C7 C1 -52.3(3)
C4 Zr1 C7 C1 -88.5(3)
C10 Zr1 C7 C1 103.7(5)
C11 Zr1 C7 C1 147.9(3)
C9 Zr1 C7 C1 69.5(4)
C12 Zr1 C7 C1 126.7(3)
C8 Zr1 C7 C1 92.5(3)
C1 Zr1 C7 C6 139.9(5)
C2 Zr1 C7 C6 117.8(4)
C5 Zr1 C7 C6 21.6(4)
C3 Zr1 C7 C6 87.6(4)
C4 Zr1 C7 C6 51.4(4)
C10 Zr1 C7 C6 -116.4(5)
C11 Zr1 C7 C6 -72.2(4)
C9 Zr1 C7 C6 -150.6(4)
C12 Zr1 C7 C6 -93.4(3)
C8 Zr1 C7 C6 -127.6(3)
C1 Zr1 C8 C16 18.6(5)
C6 Zr1 C8 C16 -51.8(5)
C2 Zr1 C8 C16 53.9(5)
C7 Zr1 C8 C16 -18.1(5)
C5 Zr1 C8 C16 -88.3(4)
C3 Zr1 C8 C16 88.0(5)
C4 Zr1 C8 C16 166.3(9)
C10 Zr1 C8 C16 166.9(5)
C11 Zr1 C8 C16 -151.9(5)
C9 Zr1 C8 C16 128.9(5)
C12 Zr1 C8 C16 -115.3(5)
C1 Zr1 C8 C9 -110.3(4)
C6 Zr1 C8 C9 179.2(5)
C2 Zr1 C8 C9 -75.1(4)
C7 Zr1 C8 C9 -147.0(3)
C5 Zr1 C8 C9 142.8(4)
C3 Zr1 C8 C9 -41.0(5)
C4 Zr1 C8 C9 37.4(11)
C10 Zr1 C8 C9 38.0(3)
C11 Zr1 C8 C9 79.1(4)
C12 Zr1 C8 C9 115.8(4)
C1 Zr1 C8 C12 133.9(2)
C6 Zr1 C8 C12 63.4(3)
C2 Zr1 C8 C12 169.1(3)
C7 Zr1 C8 C12 97.2(2)
C5 Zr1 C8 C12 27.0(4)
C3 Zr1 C8 C12 -156.8(3)
C4 Zr1 C8 C12 -78.4(10)
C10 Zr1 C8 C12 -77.8(2)
C11 Zr1 C8 C12 -36.7(2)
C9 Zr1 C8 C12 -115.8(4)
C16 C8 C9 C10 178.8(4)
C12 C8 C9 C10 -1.7(6)
Zr1 C8 C9 C10 -66.5(4)
C16 C8 C9 Zr1 -114.6(5)
C12 C8 C9 Zr1 64.8(3)
C1 Zr1 C9 C10 -165.8(3)
C6 Zr1 C9 C10 112.2(7)
C2 Zr1 C9 C10 -128.6(3)
C7 Zr1 C9 C10 158.1(2)
C5 Zr1 C9 C10 0.2(8)
C3 Zr1 C9 C10 -92.0(4)
C4 Zr1 C9 C10 -55.1(5)
C11 Zr1 C9 C10 36.5(3)
C12 Zr1 C9 C10 76.9(3)
C8 Zr1 C9 C10 113.8(5)
C1 Zr1 C9 C8 80.4(3)
C6 Zr1 C9 C8 -1.6(10)
C2 Zr1 C9 C8 117.6(3)
C7 Zr1 C9 C8 44.3(4)
C5 Zr1 C9 C8 -113.6(6)
C3 Zr1 C9 C8 154.2(3)
C4 Zr1 C9 C8 -168.9(3)
C10 Zr1 C9 C8 -113.8(5)
C11 Zr1 C9 C8 -77.3(3)
C12 Zr1 C9 C8 -36.9(3)
C8 C9 C10 C11 2.8(6)
Zr1 C9 C10 C11 -65.6(3)
C8 C9 C10 Zr1 68.4(4)
C1 Zr1 C10 C9 22.6(4)
C6 Zr1 C10 C9 -135.3(3)
C2 Zr1 C10 C9 64.8(4)
C7 Zr1 C10 C9 -51.0(6)
C5 Zr1 C10 C9 -179.9(3)
C3 Zr1 C10 C9 103.0(4)
C4 Zr1 C10 C9 142.2(3)
C11 Zr1 C10 C9 -116.7(4)
C12 Zr1 C10 C9 -78.6(3)
C8 Zr1 C10 C9 -37.6(3)
C1 Zr1 C10 C11 139.3(3)
C6 Zr1 C10 C11 -18.6(5)
C2 Zr1 C10 C11 -178.5(3)
C7 Zr1 C10 C11 65.7(6)
C5 Zr1 C10 C11 -63.2(3)
C3 Zr1 C10 C11 -140.3(3)
C4 Zr1 C10 C11 -101.1(3)
C9 Zr1 C10 C11 116.7(4)
C12 Zr1 C10 C11 38.1(2)
C8 Zr1 C10 C11 79.1(3)
C9 C10 C11 C12 -2.8(5)
Zr1 C10 C11 C12 -68.7(3)
C9 C10 C11 Zr1 65.9(3)
C1 Zr1 C11 C10 -100.3(4)
C6 Zr1 C11 C10 169.3(3)
C2 Zr1 C11 C10 3.2(6)
C7 Zr1 C11 C10 -152.6(3)
C5 Zr1 C11 C10 132.0(3)
C3 Zr1 C11 C10 56.7(4)
C4 Zr1 C11 C10 94.6(3)
C9 Zr1 C11 C10 -36.1(3)
C12 Zr1 C11 C10 -112.9(3)
C8 Zr1 C11 C10 -76.2(3)
C1 Zr1 C11 C12 12.6(6)
C6 Zr1 C11 C12 -77.8(3)
C2 Zr1 C11 C12 116.1(6)
C7 Zr1 C11 C12 -39.7(3)
C5 Zr1 C11 C12 -115.1(3)
C3 Zr1 C11 C12 169.6(3)
C4 Zr1 C11 C12 -152.5(3)
C10 Zr1 C11 C12 112.9(3)
C9 Zr1 C11 C12 76.8(2)
C8 Zr1 C11 C12 36.7(2)
C10 C11 C12 C13 -177.1(6)
Zr1 C11 C12 C13 115.8(6)
C10 C11 C12 C8 1.6(4)
Zr1 C11 C12 C8 -65.4(2)
C10 C11 C12 Zr1 67.0(3)
C16 C8 C12 C13 -1.5(6)
C9 C8 C12 C13 179.0(6)
Zr1 C8 C12 C13 -117.2(5)
C16 C8 C12 C11 179.6(4)
C9 C8 C12 C11 0.1(5)
Zr1 C8 C12 C11 63.9(2)
C16 C8 C12 Zr1 115.7(4)
C9 C8 C12 Zr1 -63.8(3)
C1 Zr1 C12 C13 56.2(5)
C6 Zr1 C12 C13 -15.3(5)
C2 Zr1 C12 C13 94.8(5)
C7 Zr1 C12 C13 21.7(5)
C5 Zr1 C12 C13 -50.7(5)
C3 Zr1 C12 C13 -162.2(9)
C4 Zr1 C12 C13 -86.2(6)
C10 Zr1 C12 C13 -168.3(5)
C11 Zr1 C12 C13 -129.8(5)
C9 Zr1 C12 C13 150.9(5)
C8 Zr1 C12 C13 114.3(5)
C1 Zr1 C12 C11 -174.1(3)
C6 Zr1 C12 C11 114.4(3)
C2 Zr1 C12 C11 -135.4(5)
C7 Zr1 C12 C11 151.5(2)
C5 Zr1 C12 C11 79.1(3)
C3 Zr1 C12 C11 -32.4(9)
C4 Zr1 C12 C11 43.5(4)
C10 Zr1 C12 C11 -38.6(2)
C9 Zr1 C12 C11 -79.4(3)
C8 Zr1 C12 C11 -115.9(3)
C1 Zr1 C12 C8 -58.1(3)
C6 Zr1 C12 C8 -129.6(3)
C2 Zr1 C12 C8 -19.5(5)
C7 Zr1 C12 C8 -92.5(2)
C5 Zr1 C12 C8 -164.9(3)
C3 Zr1 C12 C8 83.5(9)
C4 Zr1 C12 C8 159.5(3)
C10 Zr1 C12 C8 77.4(2)
C11 Zr1 C12 C8 115.9(3)
C9 Zr1 C12 C8 36.6(3)
C11 C12 C13 C14 178.7(5)
C8 C12 C13 C14 0.1(10)
Zr1 C12 C13 C14 -87.8(8)
C12 C13 C14 C15 0.2(11)
C13 C14 C15 C16 0.9(10)
C14 C15 C16 C8 -2.3(9)
C9 C8 C16 C15 -178.1(6)
C12 C8 C16 C15 2.5(7)
Zr1 C8 C16 C15 89.6(6)
